data_1554716
loop_
_publ_author_name
'Bar\/l\'og, Maciej'
'Kulai, Ihor'
'Ji, Xiaozhou'
'Bhuvanesh, Nattamai'
'Dey, Somnath'
'Sliwinski, Eric Pierre'
'Bazzi, Hassan S.'
'Fang, Lei'
'Al-Hashimi, Mohammed'

_publ_section_title
;
 Synthesis, characterization and crystal structures of novel fluorinated
 di(thiazolyl)benzene derivatives
;
_journal_issue 6
_journal_name_full 'Organic Chemistry Frontiers'
_journal_page_first 780
_journal_paper_doi 10.1039/C9QO00044E
_journal_volume 6
_journal_year 2019
_chemical_formula_moiety '2(C6 H2 F2 N S)'
_chemical_formula_sum 'C12 H4 F4 N2 S2'
_chemical_formula_weight 316.29
_space_group_crystal_system triclinic
_space_group_IT_number 2
_space_group_name_Hall '-P 1'
_space_group_name_H-M_alt 'P -1'
_atom_sites_solution_hydrogens geom
_audit_creation_date 2017-05-31
_audit_creation_method
;
Olex2 1.2-beta
(compiled 2017.03.28 svn.r3405 for OlexSys, GUI svn.r5335)
;
_audit_update_record
;
2018-07-19 deposited with the CCDC.
2019-01-30 downloaded from the CCDC.
;
_cell_angle_alpha 84.549(3)
_cell_angle_beta 83.096(2)
_cell_angle_gamma 70.873(2)
_cell_formula_units_Z 2
_cell_length_a 5.0225(8)
_cell_length_b 7.1949(14)
_cell_length_c 17.290(3)
_cell_measurement_reflns_used 4388
_cell_measurement_temperature 110.0
_cell_measurement_theta_max 27.475
_cell_measurement_theta_min 2.377
_cell_volume 584.99(18)
_computing_cell_refinement 'SAINT v8.37A (Bruker, 2015)'
_computing_data_reduction 'SAINT v8.37A (Bruker, 2015)'
_computing_molecular_graphics 'Olex2 (Dolomanov et al., 2009)'
_computing_publication_material 'Olex2 (Dolomanov et al., 2009)'
_computing_structure_refinement 'XL (Sheldrick, 2008)'
_diffrn_ambient_temperature 110.0
_diffrn_measured_fraction_theta_full 0.993
_diffrn_measured_fraction_theta_max 0.984
_diffrn_measurement_device_type 'Bruker APEX-II CCD'
_diffrn_measurement_method '\f and \w scans'
_diffrn_radiation_type MoK\a
_diffrn_radiation_wavelength 0.71073
_diffrn_reflns_av_R_equivalents 0.0140
_diffrn_reflns_av_unetI/netI 0.0167
_diffrn_reflns_Laue_measured_fraction_full 0.993
_diffrn_reflns_Laue_measured_fraction_max 0.984
_diffrn_reflns_limit_h_max 6
_diffrn_reflns_limit_h_min -6
_diffrn_reflns_limit_k_max 9
_diffrn_reflns_limit_k_min -9
_diffrn_reflns_limit_l_max 22
_diffrn_reflns_limit_l_min -22
_diffrn_reflns_number 6854
_diffrn_reflns_point_group_measured_fraction_full 0.993
_diffrn_reflns_point_group_measured_fraction_max 0.984
_diffrn_reflns_theta_full 25.242
_diffrn_reflns_theta_max 27.480
_diffrn_reflns_theta_min 1.188
_diffrn_standards_number 0
_exptl_absorpt_coefficient_mu 0.496
_exptl_absorpt_correction_T_max 0.7456
_exptl_absorpt_correction_T_min 0.6765
_exptl_absorpt_correction_type multi-scan
_exptl_absorpt_process_details
'SADABS-2014/5 (Bruker,2014/5) was used for absorption correction. wR2(int) was 0.0472 before and 0.0254 after correction. The Ratio of minimum to maximum transmission is 0.9073. The \l/2 correction factor is Not present.'
_exptl_crystal_colour colourless
_exptl_crystal_colour_primary colourless
_exptl_crystal_density_diffrn 1.796
_exptl_crystal_description block
_exptl_crystal_F_000 316
_exptl_crystal_size_max 0.512
_exptl_crystal_size_mid 0.437
_exptl_crystal_size_min 0.15
_refine_diff_density_max 0.393
_refine_diff_density_min -0.211
_refine_diff_density_rms 0.052
_refine_ls_extinction_method none
_refine_ls_goodness_of_fit_ref 1.040
_refine_ls_hydrogen_treatment constr
_refine_ls_matrix_type full
_refine_ls_number_parameters 181
_refine_ls_number_reflns 2659
_refine_ls_number_restraints 0
_refine_ls_restrained_S_all 1.040
_refine_ls_R_factor_all 0.0294
_refine_ls_R_factor_gt 0.0266
_refine_ls_shift/su_max 0.001
_refine_ls_shift/su_mean 0.000
_refine_ls_structure_factor_coef Fsqd
_refine_ls_weighting_details 'w=1/[\s^2^(Fo^2^)+(0.0329P)^2^+0.3166P] where P=(Fo^2^+2Fc^2^)/3'
_refine_ls_weighting_scheme calc
_refine_ls_wR_factor_gt 0.0660
_refine_ls_wR_factor_ref 0.0681
_reflns_Friedel_coverage 0.000
_reflns_number_gt 2458
_reflns_number_total 2659
_reflns_threshold_expression 'I > 2\s(I)'
_cod_data_source_file c9qo00044e2.cif
_cod_data_source_block f4r
_cod_original_cell_volume 584.98(18)
_cod_database_code 1554716
_shelx_shelxl_version_number 2014/7
_shelx_space_group_comment
;
The symmetry employed for this shelxl refinement is uniquely defined
by the following loop, which should always be used as a source of
symmetry information in preference to the above space-group names.
They are only intended as comments.
;
_shelx_estimated_absorpt_t_max 0.929
_shelx_estimated_absorpt_t_min 0.785
_olex2_refinement_description
;
1. Fixed Uiso
 At 1.2 times of:
  All C(H) groups
2.a Aromatic/amide H refined with riding coordinates:
 C3B(H3B), C2B(H2B), C3(H3), C2(H2)
;
_olex2_submission_special_instructions 'No special instructions were received'

loop_
_space_group_symop_operation_xyz
'x, y, z'
'-x, -y, -z'

loop_
_atom_site_label
_atom_site_type_symbol
_atom_site_fract_x
_atom_site_fract_y
_atom_site_fract_z
_atom_site_U_iso_or_equiv
_atom_site_adp_type
_atom_site_occupancy
_atom_site_site_symmetry_order
_atom_site_calc_flag
_atom_site_refinement_flags_posn
S1 S 1.73124(8) -0.36196(5) 0.59085(2) 0.02162(10) Uani 1 1 d .
S1B S 0.59756(7) 0.30387(6) 0.81444(2) 0.02208(10) Uani 1 1 d .
F1B F 0.08835(16) 0.58817(12) 0.84578(4) 0.02155(19) Uani 1 1 d .
F2B F -0.39149(16) 0.77434(12) 0.91886(5) 0.02227(19) Uani 1 1 d .
F2 F 1.09449(17) -0.15550(12) 0.35897(5) 0.02170(18) Uani 1 1 d .
F1 F 1.48231(17) -0.28513(12) 0.45497(5) 0.02133(18) Uani 1 1 d .
N1B N 0.7491(2) 0.16740(18) 0.95032(7) 0.0194(2) Uani 1 1 d .
N1 N 1.4220(3) -0.08305(19) 0.67602(7) 0.0220(3) Uani 1 1 d .
C5B C 0.0508(3) 0.5404(2) 0.92275(7) 0.0160(3) Uani 1 1 d .
C4B C 0.2667(3) 0.39524(19) 0.95838(7) 0.0149(2) Uani 1 1 d .
C1B C 0.5358(3) 0.28708(19) 0.91559(7) 0.0147(2) Uani 1 1 d .
C4 C 1.2166(3) -0.07580(19) 0.55371(7) 0.0163(3) Uani 1 1 d .
C6B C -0.2049(3) 0.64067(19) 0.96178(8) 0.0158(3) Uani 1 1 d .
C6 C 1.0376(3) -0.0739(2) 0.42787(7) 0.0169(3) Uani 1 1 d .
C1 C 1.4349(3) -0.15660(19) 0.60864(7) 0.0164(3) Uani 1 1 d .
C5 C 1.2433(3) -0.14407(19) 0.47948(8) 0.0167(3) Uani 1 1 d .
C3B C 0.9288(3) 0.1396(2) 0.82090(8) 0.0192(3) Uani 1 1 d .
H3B H 1.0635 0.0938 0.7777 0.023 Uiso 1 1 calc R
C2B C 0.9712(3) 0.0840(2) 0.89685(8) 0.0200(3) Uani 1 1 d .
H2B H 1.1443 -0.0071 0.9120 0.024 Uiso 1 1 calc R
C3 C 1.8376(3) -0.3440(2) 0.67913(8) 0.0229(3) Uani 1 1 d .
H3 H 2.0045 -0.4302 0.6997 0.027 Uiso 1 1 calc R
C2 C 1.6496(3) -0.1892(2) 0.71563(8) 0.0237(3) Uani 1 1 d .
H2 H 1.6740 -0.1562 0.7656 0.028 Uiso 1 1 calc R

loop_
_atom_site_aniso_label
_atom_site_aniso_U_11
_atom_site_aniso_U_22
_atom_site_aniso_U_33
_atom_site_aniso_U_23
_atom_site_aniso_U_13
_atom_site_aniso_U_12
S1 0.02478(18) 0.01891(17) 0.02057(18) -0.00180(13) -0.00755(13) -0.00411(14)
S1B 0.01448(16) 0.0324(2) 0.01171(16) -0.00046(13) 0.00019(12) 0.00214(14)
F1B 0.0177(4) 0.0281(4) 0.0106(4) 0.0026(3) 0.0003(3) 0.0022(3)
F2B 0.0150(4) 0.0276(4) 0.0144(4) 0.0035(3) -0.0015(3) 0.0053(3)
F2 0.0259(4) 0.0246(4) 0.0134(4) -0.0057(3) -0.0042(3) -0.0044(3)
F1 0.0206(4) 0.0230(4) 0.0178(4) -0.0052(3) -0.0022(3) -0.0023(3)
N1B 0.0144(5) 0.0232(6) 0.0153(6) -0.0021(4) -0.0003(4) 0.0010(4)
N1 0.0223(6) 0.0298(6) 0.0144(6) -0.0021(5) -0.0032(4) -0.0082(5)
C5B 0.0156(6) 0.0211(6) 0.0099(6) -0.0005(5) -0.0011(5) -0.0039(5)
C4B 0.0124(6) 0.0174(6) 0.0140(6) -0.0026(5) -0.0010(5) -0.0030(5)
C1B 0.0135(6) 0.0173(6) 0.0125(6) -0.0014(5) -0.0008(5) -0.0040(5)
C4 0.0193(6) 0.0185(6) 0.0135(6) 0.0014(5) -0.0025(5) -0.0096(5)
C6B 0.0129(6) 0.0167(6) 0.0148(6) 0.0002(5) -0.0041(5) -0.0001(5)
C6 0.0223(6) 0.0196(6) 0.0111(6) -0.0020(5) -0.0008(5) -0.0096(5)
C1 0.0187(6) 0.0183(6) 0.0137(6) 0.0008(5) -0.0013(5) -0.0083(5)
C5 0.0176(6) 0.0174(6) 0.0157(6) -0.0013(5) -0.0004(5) -0.0066(5)
C3B 0.0132(6) 0.0238(7) 0.0172(6) -0.0047(5) 0.0014(5) -0.0013(5)
C2B 0.0131(6) 0.0231(7) 0.0187(7) -0.0030(5) 0.0000(5) 0.0008(5)
C3 0.0249(7) 0.0255(7) 0.0199(7) 0.0042(5) -0.0087(6) -0.0093(6)
C2 0.0244(7) 0.0323(8) 0.0154(7) 0.0004(6) -0.0054(5) -0.0098(6)

loop_
_atom_type_symbol
_atom_type_description
_atom_type_scat_dispersion_real
_atom_type_scat_dispersion_imag
_atom_type_scat_source
C C 0.0033 0.0016 'International Tables Vol C Tables 4.2.6.8 and 6.1.1.4'
H H 0.0000 0.0000 'International Tables Vol C Tables 4.2.6.8 and 6.1.1.4'
F F 0.0171 0.0103 'International Tables Vol C Tables 4.2.6.8 and 6.1.1.4'
N N 0.0061 0.0033 'International Tables Vol C Tables 4.2.6.8 and 6.1.1.4'
S S 0.1246 0.1234 'International Tables Vol C Tables 4.2.6.8 and 6.1.1.4'

loop_
_geom_angle_atom_site_label_1
_geom_angle_atom_site_label_2
_geom_angle_atom_site_label_3
_geom_angle
_geom_angle_site_symmetry_1
_geom_angle_site_symmetry_3
C3 S1 C1 89.51(7) . .
C3B S1B C1B 89.52(6) . .
C1B N1B C2B 110.77(12) . .
C1 N1 C2 110.86(12) . .
F1B C5B C4B 119.45(11) . .
F1B C5B C6B 116.85(11) . .
C6B C5B C4B 123.71(12) . .
C5B C4B C1B 122.99(12) . .
C5B C4B C6B 114.37(11) . 2_567
C6B C4B C1B 122.64(12) 2_567 .
N1B C1B S1B 113.93(10) . .
N1B C1B C4B 122.78(12) . .
C4B C1B S1B 123.29(10) . .
C6 C4 C1 122.84(12) 2_756 .
C5 C4 C6 114.23(12) . 2_756
C5 C4 C1 122.93(12) . .
F2B C6B C5B 116.35(12) . .
F2B C6B C4B 121.73(11) . 2_567
C5B C6B C4B 121.92(12) . 2_567
F2 C6 C4 121.44(12) . 2_756
F2 C6 C5 116.60(12) . .
C5 C6 C4 121.96(12) . 2_756
N1 C1 S1 113.64(10) . .
N1 C1 C4 123.31(12) . .
C4 C1 S1 123.04(10) . .
F1 C5 C4 119.28(12) . .
F1 C5 C6 116.91(12) . .
C6 C5 C4 123.81(13) . .
S1B C3B H3B 125.1 . .
C2B C3B S1B 109.90(10) . .
C2B C3B H3B 125.1 . .
N1B C2B H2B 122.1 . .
C3B C2B N1B 115.88(12) . .
C3B C2B H2B 122.1 . .
S1 C3 H3 124.9 . .
C2 C3 S1 110.12(11) . .
C2 C3 H3 124.9 . .
N1 C2 H2 122.1 . .
C3 C2 N1 115.87(13) . .
C3 C2 H2 122.1 . .

loop_
_geom_bond_atom_site_label_1
_geom_bond_atom_site_label_2
_geom_bond_distance
_geom_bond_site_symmetry_2
S1 C1 1.7402(14) .
S1 C3 1.7059(15) .
S1B C1B 1.7388(13) .
S1B C3B 1.7052(14) .
F1B C5B 1.3491(15) .
F2B C6B 1.3397(14) .
F2 C6 1.3366(15) .
F1 C5 1.3459(15) .
N1B C1B 1.3045(17) .
N1B C2B 1.3704(17) .
N1 C1 1.3108(18) .
N1 C2 1.3693(19) .
C5B C4B 1.3934(18) .
C5B C6B 1.3793(18) .
C4B C1B 1.4696(17) .
C4B C6B 1.3967(18) 2_567
C4 C6 1.3995(19) 2_756
C4 C1 1.4728(18) .
C4 C5 1.3934(18) .
C6B C4B 1.3966(18) 2_567
C6 C4 1.3995(19) 2_756
C6 C5 1.3829(19) .
C3B H3B 0.9500 .
C3B C2B 1.3569(19) .
C2B H2B 0.9500 .
C3 H3 0.9500 .
C3 C2 1.353(2) .
C2 H2 0.9500 .

loop_
_geom_torsion_atom_site_label_1
_geom_torsion_atom_site_label_2
_geom_torsion_atom_site_label_3
_geom_torsion_atom_site_label_4
_geom_torsion
_geom_torsion_site_symmetry_1
_geom_torsion_site_symmetry_4
S1 C3 C2 N1 0.03(17) . .
S1B C3B C2B N1B 0.07(17) . .
F1B C5B C4B C1B -1.1(2) . .
F1B C5B C4B C6B 179.52(12) . 2_567
F1B C5B C6B F2B 0.67(18) . .
F1B C5B C6B C4B -179.48(12) . 2_567
F2 C6 C5 F1 1.04(18) . .
F2 C6 C5 C4 -179.60(12) . .
C5B C4B C1B S1B -8.78(19) . .
C5B C4B C1B N1B 172.16(13) . .
C4B C5B C6B F2B -179.25(12) . .
C4B C5B C6B C4B 0.6(2) . 2_567
C1B S1B C3B C2B -0.08(11) . .
C1B N1B C2B C3B 0.00(19) . .
C4 C6 C5 F1 -178.51(11) 2_756 .
C4 C6 C5 C4 0.9(2) 2_756 .
C6B C5B C4B C1B 178.78(13) . .
C6B C5B C4B C6B -0.6(2) . 2_567
C6B C4B C1B S1B 170.50(11) 2_567 .
C6B C4B C1B N1B -8.6(2) 2_567 .
C6 C4 C1 S1 172.02(10) 2_756 .
C6 C4 C1 N1 -6.7(2) 2_756 .
C6 C4 C5 F1 178.56(11) 2_756 .
C6 C4 C5 C6 -0.8(2) 2_756 .
C1 S1 C3 C2 -0.04(12) . .
C1 N1 C2 C3 0.01(19) . .
C1 C4 C5 F1 -2.5(2) . .
C1 C4 C5 C6 178.16(12) . .
C5 C4 C1 S1 -6.85(19) . .
C5 C4 C1 N1 174.38(13) . .
C3B S1B C1B N1B 0.09(11) . .
C3B S1B C1B C4B -179.04(12) . .
C2B N1B C1B S1B -0.07(16) . .
C2B N1B C1B C4B 179.07(12) . .
C3 S1 C1 N1 0.05(11) . .
C3 S1 C1 C4 -178.83(12) . .
C2 N1 C1 S1 -0.04(15) . .
C2 N1 C1 C4 178.83(12) . .
